data_4341490
loop_
_publ_author_name
'Smiles, Danil E.'
'Wu, Guang'
'Hayton, Trevor W.'

_publ_section_title
;
 Synthesis of terminal monochalcogenide and dichalcogenide complexes of
 uranium using polychalcogenides, [en](2-) (e = te, N = 2; e = se, N = 4),
 as chalcogen atom transfer reagents.
;
_journal_issue 19
_journal_name_full 'Inorganic chemistry'
_journal_page_first 10240
_journal_page_last 10247
_journal_paper_doi 10.1021/ic501267f
_journal_volume 53
_journal_year 2014
_chemical_formula_sum 'C32 H83 K N3 O6.5 Si6 Te2 U'
_chemical_formula_weight 1314.88
_chemical_name_systematic
; 
 ? 
;
_space_group_IT_number 2
_symmetry_cell_setting triclinic
_symmetry_space_group_name_Hall '-P 1'
_symmetry_space_group_name_H-M 'P -1'
_atom_sites_solution_hydrogens geom
_atom_sites_solution_primary direct
_atom_sites_solution_secondary difmap
_audit_creation_method SHELXL-97
_cell_angle_alpha 88.872(2)
_cell_angle_beta 88.828(2)
_cell_angle_gamma 69.715(2)
_cell_formula_units_Z 2
_cell_length_a 11.1133(12)
_cell_length_b 14.6606(17)
_cell_length_c 17.909(2)
_cell_measurement_temperature 100(2)
_cell_volume 2736.1(5)
_computing_structure_refinement 'SHELXL-97 (Sheldrick, 2008)'
_computing_structure_solution 'SHELXS-97 (Sheldrick, 2008)'
_diffrn_ambient_temperature 100(2)
_diffrn_measured_fraction_theta_full 0.993
_diffrn_measured_fraction_theta_max 0.993
_diffrn_radiation_monochromator graphite
_diffrn_radiation_source 'fine-focus sealed tube'
_diffrn_radiation_type MoK\a
_diffrn_radiation_wavelength 0.71073
_diffrn_reflns_av_R_equivalents 0.0285
_diffrn_reflns_av_sigmaI/netI 0.0412
_diffrn_reflns_limit_h_max 15
_diffrn_reflns_limit_h_min -14
_diffrn_reflns_limit_k_max 21
_diffrn_reflns_limit_k_min -20
_diffrn_reflns_limit_l_max 25
_diffrn_reflns_limit_l_min -25
_diffrn_reflns_number 38729
_diffrn_reflns_theta_full 30.67
_diffrn_reflns_theta_max 30.67
_diffrn_reflns_theta_min 1.14
_exptl_absorpt_coefficient_mu 4.256
_exptl_absorpt_correction_T_max 0.7461
_exptl_absorpt_correction_T_min 0.5335
_exptl_absorpt_correction_type multi-scan
_exptl_absorpt_process_details SADABS
_exptl_crystal_colour black
_exptl_crystal_density_diffrn 1.596
_exptl_crystal_density_method 'not measured'
_exptl_crystal_description plate
_exptl_crystal_F_000 1294
_exptl_crystal_size_max 0.2
_exptl_crystal_size_mid 0.1
_exptl_crystal_size_min 0.05
_refine_diff_density_max 1.380
_refine_diff_density_min -0.988
_refine_diff_density_rms 0.119
_refine_ls_extinction_method none
_refine_ls_goodness_of_fit_ref 1.008
_refine_ls_hydrogen_treatment constr
_refine_ls_matrix_type full
_refine_ls_number_parameters 473
_refine_ls_number_reflns 16824
_refine_ls_number_restraints 4
_refine_ls_restrained_S_all 1.019
_refine_ls_R_factor_all 0.0366
_refine_ls_R_factor_gt 0.0272
_refine_ls_shift/su_max 0.001
_refine_ls_shift/su_mean 0.000
_refine_ls_structure_factor_coef Fsqd
_refine_ls_weighting_details 'calc w=1/[\s^2^(Fo^2^)+(0.0255P)^2^+1.3600P] where P=(Fo^2^+2Fc^2^)/3'
_refine_ls_weighting_scheme calc
_refine_ls_wR_factor_gt 0.0562
_refine_ls_wR_factor_ref 0.0609
_reflns_number_gt 14452
_reflns_number_total 16824
_reflns_threshold_expression >2sigma(I)
_cod_data_source_file ic501267f_si_002.cif
_cod_data_source_block complex3
_cod_depositor_comments
;
The following automatic conversions were performed:

'_symmetry_cell_setting' value 'Triclinic' changed to 'triclinic'
according to
/usr/data/users/saulius/crontab/automatic-downloads/current/ACS/lib/dictionaries/cif_core.dic
dictionary named 'cif_core.dic' version 2.4.2 from 2011-04-26.

Automatic conversion script
Id: cif_fix_values 2827 2014-09-09 07:05:25Z andrius 
;
_cod_original_sg_symbol_H-M P-1
_cod_original_formula_sum 'C32 H83 K N3 O6.50 Si6 Te2 U'
_cod_database_code 4341490

loop_
_symmetry_equiv_pos_as_xyz
'x, y, z'
'-x, -y, -z'

loop_
_atom_site_label
_atom_site_type_symbol
_atom_site_fract_x
_atom_site_fract_y
_atom_site_fract_z
_atom_site_U_iso_or_equiv
_atom_site_adp_type
_atom_site_occupancy
_atom_site_symmetry_multiplicity
_atom_site_calc_flag
_atom_site_refinement_flags
U1 U 0.810180(9) 0.735882(7) 0.303696(5) 0.01138(3) Uani 1 1 d .
Te1 Te 0.898905(19) 0.887773(13) 0.210648(10) 0.02017(4) Uani 1 1 d .
Te2 Te 0.642236(19) 0.913130(13) 0.215869(10) 0.02040(4) Uani 1 1 d .
K1 K 0.68365(6) 1.13289(4) 0.14130(3) 0.01996(12) Uani 1 1 d .
O6 O 0.4315(2) 1.21551(16) 0.20752(12) 0.0239(4) Uani 1 1 d .
O1 O 0.65054(19) 1.20210(15) 0.28420(11) 0.0204(4) Uani 1 1 d .
O2 O 0.8733(2) 1.19431(16) 0.20822(12) 0.0259(5) Uani 1 1 d .
O3 O 0.9080(2) 1.12820(18) 0.06045(13) 0.0338(6) Uani 1 1 d .
O5 O 0.4619(2) 1.14647(19) 0.06089(12) 0.0343(6) Uani 1 1 d .
O4 O 0.6861(3) 1.1412(2) -0.01730(13) 0.0402(6) Uani 1 1 d .
N2 N 0.9420(2) 0.60537(16) 0.23856(12) 0.0138(4) Uani 1 1 d .
N1 N 0.6511(2) 0.67582(16) 0.34010(12) 0.0141(4) Uani 1 1 d .
Si3 Si 0.74682(7) 0.90259(5) 0.44871(4) 0.01426(14) Uani 1 1 d .
Si2 Si 0.61493(7) 0.64167(6) 0.42944(4) 0.01631(15) Uani 1 1 d .
Si6 Si 1.00135(8) 0.50113(5) 0.29347(4) 0.01675(15) Uani 1 1 d .
Si4 Si 1.02221(7) 0.78161(6) 0.42069(4) 0.01537(14) Uani 1 1 d .
Si5 Si 1.00036(8) 0.59746(6) 0.14691(4) 0.01931(16) Uani 1 1 d .
Si1 Si 0.54666(8) 0.66896(6) 0.27067(4) 0.01858(16) Uani 1 1 d .
C12 C 1.1259(3) 0.7009(2) 0.34674(17) 0.0211(6) Uani 1 1 d .
H12A H 1.0719 0.6812 0.3126 0.032 Uiso 1 1 calc R
H12B H 1.1873 0.6431 0.3704 0.032 Uiso 1 1 calc R
H12C H 1.1726 0.7365 0.3187 0.032 Uiso 1 1 calc R
C19 C 0.7435(3) 1.2342(2) 0.31732(17) 0.0249(6) Uani 1 1 d .
H19A H 0.7419 1.2253 0.3722 0.030 Uiso 1 1 calc R
H19B H 0.7247 1.3041 0.3060 0.030 Uiso 1 1 calc R
C7 C 0.7461(3) 1.0241(2) 0.41515(16) 0.0203(6) Uani 1 1 d .
H7A H 0.8288 1.0307 0.4260 0.030 Uiso 1 1 calc R
H7B H 0.6772 1.0753 0.4407 0.030 Uiso 1 1 calc R
H7C H 0.7321 1.0301 0.3612 0.030 Uiso 1 1 calc R
C4 C 0.4414(3) 0.7013(2) 0.45609(17) 0.0218(6) Uani 1 1 d .
H4A H 0.4188 0.7722 0.4539 0.033 Uiso 1 1 calc R
H4B H 0.4268 0.6811 0.5069 0.033 Uiso 1 1 calc R
H4C H 0.3880 0.6819 0.4213 0.033 Uiso 1 1 calc R
C10 C 1.0695(3) 0.8921(2) 0.42048(19) 0.0258(6) Uani 1 1 d .
H10A H 1.0456 0.9274 0.3729 0.039 Uiso 1 1 calc R
H10B H 1.1625 0.8726 0.4268 0.039 Uiso 1 1 calc R
H10C H 1.0253 0.9344 0.4616 0.039 Uiso 1 1 calc R
C15 C 0.8886(3) 0.6823(2) 0.07881(15) 0.0235(6) Uani 1 1 d .
H15A H 0.8174 0.6595 0.0690 0.035 Uiso 1 1 calc R
H15B H 0.9351 0.6841 0.0320 0.035 Uiso 1 1 calc R
H15C H 0.8549 0.7477 0.0998 0.035 Uiso 1 1 calc R
C8 C 0.7739(3) 0.8988(2) 0.55205(15) 0.0210(6) Uani 1 1 d .
H8A H 0.7783 0.8352 0.5724 0.032 Uiso 1 1 calc R
H8B H 0.7029 0.9500 0.5762 0.032 Uiso 1 1 calc R
H8C H 0.8547 0.9092 0.5615 0.032 Uiso 1 1 calc R
C16 C 0.9738(3) 0.5337(2) 0.39472(14) 0.0187(6) Uani 1 1 d .
H16A H 1.0155 0.5805 0.4065 0.028 Uiso 1 1 calc R
H16B H 1.0100 0.4749 0.4256 0.028 Uiso 1 1 calc R
H16C H 0.8814 0.5627 0.4050 0.028 Uiso 1 1 calc R
C18 C 1.1795(3) 0.4367(2) 0.28619(17) 0.0287(7) Uani 1 1 d .
H18A H 1.2023 0.4111 0.2357 0.043 Uiso 1 1 calc R
H18B H 1.2056 0.3830 0.3227 0.043 Uiso 1 1 calc R
H18C H 1.2236 0.4825 0.2964 0.043 Uiso 1 1 calc R
C11 C 1.0699(3) 0.7187(2) 0.51284(16) 0.0248(6) Uani 1 1 d .
H11A H 1.0292 0.7637 0.5532 0.037 Uiso 1 1 calc R
H11B H 1.1634 0.6972 0.5174 0.037 Uiso 1 1 calc R
H11C H 1.0422 0.6622 0.5163 0.037 Uiso 1 1 calc R
C9 C 0.5796(3) 0.9035(2) 0.43205(16) 0.0204(6) Uani 1 1 d .
H9A H 0.5840 0.8473 0.4020 0.031 Uiso 1 1 calc R
H9B H 0.5305 0.9635 0.4054 0.031 Uiso 1 1 calc R
H9C H 0.5374 0.9002 0.4801 0.031 Uiso 1 1 calc R
C20 C 0.8727(3) 1.1754(2) 0.28617(17) 0.0251(6) Uani 1 1 d .
H20A H 0.9403 1.1936 0.3104 0.030 Uiso 1 1 calc R
H20B H 0.8900 1.1053 0.2957 0.030 Uiso 1 1 calc R
C29 C 0.4408(3) 1.1965(2) 0.28610(17) 0.0237(6) Uani 1 1 d .
H29A H 0.4770 1.1256 0.2960 0.028 Uiso 1 1 calc R
H29B H 0.3547 1.2222 0.3100 0.028 Uiso 1 1 calc R
C5 C 0.6524(3) 0.5065(2) 0.43943(19) 0.0276(7) Uani 1 1 d .
H5A H 0.5878 0.4882 0.4132 0.041 Uiso 1 1 calc R
H5B H 0.6514 0.4890 0.4925 0.041 Uiso 1 1 calc R
H5C H 0.7375 0.4721 0.4178 0.041 Uiso 1 1 calc R
C3 C 0.6291(3) 0.6487(2) 0.17690(16) 0.0255(6) Uani 1 1 d .
H3A H 0.6560 0.7040 0.1638 0.038 Uiso 1 1 calc R
H3B H 0.5699 0.6424 0.1392 0.038 Uiso 1 1 calc R
H3C H 0.7046 0.5891 0.1786 0.038 Uiso 1 1 calc R
C6 C 0.7037(3) 0.6734(2) 0.50720(16) 0.0227(6) Uani 1 1 d .
H6A H 0.7909 0.6662 0.4901 0.034 Uiso 1 1 calc R
H6B H 0.7080 0.6299 0.5501 0.034 Uiso 1 1 calc R
H6C H 0.6586 0.7409 0.5220 0.034 Uiso 1 1 calc R
C2 C 0.4013(3) 0.7824(2) 0.26458(18) 0.0260(6) Uani 1 1 d .
H2A H 0.3567 0.7943 0.3131 0.039 Uiso 1 1 calc R
H2B H 0.3435 0.7743 0.2267 0.039 Uiso 1 1 calc R
H2C H 0.4277 0.8377 0.2508 0.039 Uiso 1 1 calc R
C13 C 1.1564(3) 0.6193(3) 0.14214(17) 0.0311(7) Uani 1 1 d .
H13A H 1.1431 0.6858 0.1578 0.047 Uiso 1 1 calc R
H13B H 1.1901 0.6104 0.0908 0.047 Uiso 1 1 calc R
H13C H 1.2180 0.5730 0.1754 0.047 Uiso 1 1 calc R
C30 C 0.5266(3) 1.2454(2) 0.31704(17) 0.0247(6) Uani 1 1 d .
H30A H 0.4926 1.3159 0.3051 0.030 Uiso 1 1 calc R
H30B H 0.5311 1.2371 0.3720 0.030 Uiso 1 1 calc R
C1 C 0.4865(3) 0.5641(2) 0.28128(19) 0.0298(7) Uani 1 1 d .
H1A H 0.5594 0.5028 0.2805 0.045 Uiso 1 1 calc R
H1B H 0.4291 0.5657 0.2400 0.045 Uiso 1 1 calc R
H1C H 0.4395 0.5694 0.3288 0.045 Uiso 1 1 calc R
C17 C 0.9194(4) 0.4119(2) 0.2770(2) 0.0334(8) Uani 1 1 d .
H17A H 0.8262 0.4450 0.2799 0.050 Uiso 1 1 calc R
H17B H 0.9454 0.3601 0.3151 0.050 Uiso 1 1 calc R
H17C H 0.9435 0.3836 0.2274 0.050 Uiso 1 1 calc R
C28 C 0.3422(3) 1.1804(3) 0.1737(2) 0.0332(8) Uani 1 1 d .
H28A H 0.2557 1.2122 0.1958 0.040 Uiso 1 1 calc R
H28B H 0.3673 1.1093 0.1824 0.040 Uiso 1 1 calc R
C14 C 1.0298(4) 0.4740(2) 0.10603(17) 0.0354(9) Uani 1 1 d .
H14A H 1.0891 0.4239 0.1378 0.053 Uiso 1 1 calc R
H14B H 1.0672 0.4715 0.0558 0.053 Uiso 1 1 calc R
H14C H 0.9483 0.4623 0.1033 0.053 Uiso 1 1 calc R
C21 C 0.9961(3) 1.1484(3) 0.1754(2) 0.0379(9) Uani 1 1 d .
H21A H 1.0232 1.0771 0.1830 0.045 Uiso 1 1 calc R
H21B H 1.0599 1.1717 0.1988 0.045 Uiso 1 1 calc R
C27 C 0.3406(3) 1.2023(3) 0.0917(2) 0.0386(9) Uani 1 1 d .
H27A H 0.2718 1.1853 0.0677 0.046 Uiso 1 1 calc R
H27B H 0.3240 1.2725 0.0831 0.046 Uiso 1 1 calc R
C22 C 0.9879(4) 1.1725(3) 0.0941(2) 0.0432(10) Uani 1 1 d .
H22A H 0.9519 1.2439 0.0865 0.052 Uiso 1 1 calc R
H22B H 1.0747 1.1484 0.0708 0.052 Uiso 1 1 calc R
C23 C 0.8966(4) 1.1477(3) -0.0178(2) 0.0494(11) Uani 1 1 d .
H23A H 0.9822 1.1230 -0.0424 0.059 Uiso 1 1 calc R
H23B H 0.8593 1.2187 -0.0273 0.059 Uiso 1 1 calc R
C25 C 0.5959(4) 1.1034(4) -0.0466(2) 0.0566(13) Uani 1 1 d .
H25A H 0.6179 1.0343 -0.0314 0.068 Uiso 1 1 calc R
H25B H 0.5977 1.1071 -0.1019 0.068 Uiso 1 1 calc R
C24 C 0.8119(4) 1.0983(4) -0.0481(2) 0.0510(12) Uani 1 1 d .
H24A H 0.8092 1.1050 -0.1032 0.061 Uiso 1 1 calc R
H24B H 0.8461 1.0282 -0.0350 0.061 Uiso 1 1 calc R
C26 C 0.4658(4) 1.1613(4) -0.0177(2) 0.0562(13) Uani 1 1 d .
H26A H 0.4468 1.2312 -0.0292 0.067 Uiso 1 1 calc R
H26B H 0.4003 1.1405 -0.0419 0.067 Uiso 1 1 calc R
N3 N 0.8608(2) 0.80499(16) 0.40375(12) 0.0127(4) Uani 1 1 d .
O7 O 0.5000 0.5000 0.0000 0.0908(18) Uiso 1 2 d SD
C32 C 0.5992(9) 0.3795(7) 0.1053(5) 0.146(3) Uiso 1 1 d D
C31A C 0.6001(9) 0.4340(7) 0.0380(5) 0.073(3) Uiso 0.50 1 d PD
C31B C 0.4973(10) 0.4518(8) 0.0640(5) 0.076(3) Uiso 0.50 1 d PD

loop_
_atom_site_aniso_label
_atom_site_aniso_U_11
_atom_site_aniso_U_22
_atom_site_aniso_U_33
_atom_site_aniso_U_23
_atom_site_aniso_U_13
_atom_site_aniso_U_12
U1 0.01328(5) 0.01074(4) 0.01054(4) -0.00053(3) 0.00052(3) -0.00471(3)
Te1 0.02557(10) 0.01729(9) 0.01901(9) 0.00116(7) 0.00678(7) -0.00961(8)
Te2 0.02273(10) 0.01537(8) 0.02146(9) 0.00376(7) -0.00484(7) -0.00448(7)
K1 0.0228(3) 0.0200(3) 0.0168(3) 0.0008(2) 0.0012(2) -0.0072(2)
O6 0.0201(11) 0.0266(11) 0.0258(11) 0.0019(9) -0.0026(8) -0.0089(9)
O1 0.0197(10) 0.0213(10) 0.0212(10) -0.0054(8) 0.0018(8) -0.0082(9)
O2 0.0263(12) 0.0262(11) 0.0280(11) -0.0024(9) 0.0065(9) -0.0129(10)
O3 0.0402(14) 0.0391(14) 0.0239(11) 0.0010(10) 0.0130(10) -0.0169(12)
O5 0.0316(13) 0.0430(15) 0.0220(11) -0.0010(10) -0.0098(9) -0.0045(11)
O4 0.0440(16) 0.0465(16) 0.0206(11) 0.0015(11) 0.0018(11) -0.0038(13)
N2 0.0166(11) 0.0122(10) 0.0111(10) -0.0005(8) -0.0014(8) -0.0032(9)
N1 0.0140(11) 0.0136(10) 0.0157(10) 0.0020(8) 0.0006(8) -0.0063(9)
Si3 0.0144(4) 0.0141(3) 0.0135(3) -0.0025(3) 0.0012(3) -0.0038(3)
Si2 0.0140(4) 0.0172(4) 0.0180(3) 0.0032(3) 0.0011(3) -0.0060(3)
Si6 0.0218(4) 0.0111(3) 0.0160(3) -0.0003(3) -0.0028(3) -0.0039(3)
Si4 0.0124(4) 0.0165(3) 0.0174(3) -0.0044(3) -0.0013(3) -0.0050(3)
Si5 0.0238(4) 0.0174(4) 0.0118(3) -0.0014(3) 0.0004(3) -0.0009(3)
Si1 0.0161(4) 0.0202(4) 0.0212(4) 0.0006(3) -0.0042(3) -0.0083(3)
C12 0.0133(13) 0.0245(14) 0.0272(15) -0.0081(12) 0.0019(11) -0.0084(12)
C19 0.0317(18) 0.0229(15) 0.0242(15) -0.0042(12) -0.0025(12) -0.0145(13)
C7 0.0200(15) 0.0156(13) 0.0236(14) -0.0018(11) 0.0005(11) -0.0040(11)
C4 0.0173(14) 0.0235(14) 0.0246(14) 0.0002(12) 0.0040(11) -0.0075(12)
C10 0.0179(15) 0.0218(14) 0.0394(18) -0.0093(13) 0.0004(13) -0.0087(12)
C15 0.0299(17) 0.0242(15) 0.0117(12) 0.0001(11) -0.0001(11) -0.0033(13)
C8 0.0197(15) 0.0255(15) 0.0156(12) -0.0066(11) 0.0008(10) -0.0044(12)
C16 0.0206(14) 0.0212(14) 0.0143(12) 0.0018(10) -0.0012(10) -0.0072(12)
C18 0.0299(18) 0.0238(15) 0.0213(14) -0.0019(12) 0.0007(12) 0.0046(13)
C11 0.0206(15) 0.0268(15) 0.0215(14) -0.0017(12) -0.0068(11) -0.0010(12)
C9 0.0170(14) 0.0210(14) 0.0224(14) -0.0057(11) 0.0034(11) -0.0054(11)
C20 0.0265(17) 0.0235(15) 0.0299(16) -0.0014(12) -0.0034(13) -0.0143(13)
C29 0.0209(15) 0.0229(15) 0.0240(14) -0.0011(12) 0.0062(12) -0.0037(12)
C5 0.0254(16) 0.0204(14) 0.0353(17) 0.0095(13) 0.0050(13) -0.0066(13)
C3 0.0267(17) 0.0292(16) 0.0223(14) -0.0044(12) -0.0057(12) -0.0114(14)
C6 0.0187(15) 0.0330(16) 0.0177(13) 0.0053(12) -0.0005(11) -0.0107(13)
C2 0.0175(15) 0.0291(16) 0.0313(16) 0.0052(13) -0.0060(12) -0.0080(13)
C13 0.0225(16) 0.044(2) 0.0210(15) 0.0024(14) 0.0075(12) -0.0048(15)
C30 0.0235(16) 0.0233(15) 0.0238(14) -0.0038(12) 0.0031(12) -0.0038(12)
C1 0.0277(17) 0.0294(17) 0.0379(18) -0.0017(14) -0.0040(14) -0.0167(14)
C17 0.050(2) 0.0208(15) 0.0346(18) 0.0022(13) -0.0096(16) -0.0192(16)
C28 0.0203(17) 0.041(2) 0.0388(19) -0.0046(16) -0.0019(14) -0.0113(15)
C14 0.053(2) 0.0228(16) 0.0179(14) -0.0075(12) -0.0033(14) 0.0030(15)
C21 0.0272(19) 0.045(2) 0.049(2) -0.0106(17) 0.0105(16) -0.0221(17)
C27 0.0233(18) 0.051(2) 0.0375(19) -0.0012(17) -0.0130(15) -0.0066(17)
C22 0.042(2) 0.044(2) 0.051(2) -0.0048(18) 0.0222(18) -0.0255(19)
C23 0.050(3) 0.063(3) 0.0271(18) 0.0083(18) 0.0186(17) -0.012(2)
C25 0.061(3) 0.082(4) 0.0191(17) -0.0070(19) -0.0067(18) -0.014(3)
C24 0.056(3) 0.063(3) 0.0178(16) -0.0012(17) 0.0096(16) -0.001(2)
C26 0.048(3) 0.085(4) 0.0238(18) 0.000(2) -0.0160(17) -0.008(2)
N3 0.0124(11) 0.0127(10) 0.0128(10) -0.0020(8) -0.0007(8) -0.0040(8)

loop_
_atom_type_symbol
_atom_type_description
_atom_type_scat_dispersion_real
_atom_type_scat_dispersion_imag
_atom_type_scat_source
C C 0.0033 0.0016 'International Tables Vol C Tables 4.2.6.8 and 6.1.1.4'
H H 0.0000 0.0000 'International Tables Vol C Tables 4.2.6.8 and 6.1.1.4'
N N 0.0061 0.0033 'International Tables Vol C Tables 4.2.6.8 and 6.1.1.4'
O O 0.0106 0.0060 'International Tables Vol C Tables 4.2.6.8 and 6.1.1.4'
Si Si 0.0817 0.0704 'International Tables Vol C Tables 4.2.6.8 and 6.1.1.4'
K K 0.2009 0.2494 'International Tables Vol C Tables 4.2.6.8 and 6.1.1.4'
Te Te -0.5308 1.6751 'International Tables Vol C Tables 4.2.6.8 and 6.1.1.4'
U U -9.6767 9.6646 'International Tables Vol C Tables 4.2.6.8 and 6.1.1.4'

loop_
_geom_angle_atom_site_label_1
_geom_angle_atom_site_label_2
_geom_angle_atom_site_label_3
_geom_angle
_geom_angle_site_symmetry_1
_geom_angle_site_symmetry_3
N3 U1 N2 127.19(8) . .
N3 U1 N1 107.78(8) . .
N2 U1 N1 99.60(8) . .
N3 U1 Te2 101.86(6) . .
N2 U1 Te2 118.35(5) . .
N1 U1 Te2 97.71(5) . .
N3 U1 Te1 84.61(5) . .
N2 U1 Te1 93.62(6) . .
N1 U1 Te1 149.91(5) . .
Te2 U1 Te1 52.390(9) . .
Te2 Te1 U1 61.664(6) . .
Te2 Te1 K1 65.733(12) . .
U1 Te1 K1 125.867(13) . .
Te1 Te2 U1 65.946(7) . .
Te1 Te2 K1 70.739(12) . .
U1 Te2 K1 134.794(13) . .
O1 K1 O5 117.74(7) . .
O1 K1 O3 118.37(7) . .
O5 K1 O3 118.67(7) . .
O1 K1 O4 157.38(7) . .
O5 K1 O4 59.49(8) . .
O3 K1 O4 59.17(8) . .
O1 K1 O2 59.25(6) . .
O5 K1 O2 158.57(7) . .
O3 K1 O2 59.14(7) . .
O4 K1 O2 114.09(8) . .
O1 K1 O6 58.85(6) . .
O5 K1 O6 58.89(7) . .
O3 K1 O6 157.77(7) . .
O4 K1 O6 113.84(7) . .
O2 K1 O6 114.05(7) . .
O1 K1 C32 79.67(16) . 1_565
O5 K1 C32 85.53(16) . 1_565
O3 K1 C32 81.88(16) . 1_565
O4 K1 C32 77.73(17) . 1_565
O2 K1 C32 73.04(16) . 1_565
O6 K1 C32 75.92(16) . 1_565
O1 K1 Te2 87.71(5) . .
O5 K1 Te2 82.54(5) . .
O3 K1 Te2 121.97(5) . .
O4 K1 Te2 113.01(6) . .
O2 K1 Te2 117.39(5) . .
O6 K1 Te2 80.23(4) . .
C32 K1 Te2 156.14(16) 1_565 .
O1 K1 Te1 90.49(5) . .
O5 K1 Te1 119.22(6) . .
O3 K1 Te1 82.78(5) . .
O4 K1 Te1 110.63(6) . .
O2 K1 Te1 82.16(5) . .
O6 K1 Te1 118.40(5) . .
C32 K1 Te1 155.01(16) 1_565 .
Te2 K1 Te1 43.528(10) . .
C28 O6 C29 112.5(2) . .
C28 O6 K1 111.67(19) . .
C29 O6 K1 108.50(16) . .
C19 O1 C30 112.3(2) . .
C19 O1 K1 120.98(17) . .
C30 O1 K1 121.86(17) . .
C21 O2 C20 111.9(3) . .
C21 O2 K1 111.47(19) . .
C20 O2 K1 108.51(16) . .
C22 O3 C23 111.9(3) . .
C22 O3 K1 116.95(19) . .
C23 O3 K1 117.6(2) . .
C27 O5 C26 111.1(3) . .
C27 O5 K1 118.11(19) . .
C26 O5 K1 117.3(2) . .
C25 O4 C24 113.5(3) . .
C25 O4 K1 110.9(2) . .
C24 O4 K1 112.3(2) . .
Si6 N2 Si5 116.33(13) . .
Si6 N2 U1 112.85(11) . .
Si5 N2 U1 130.59(11) . .
Si1 N1 Si2 114.70(13) . .
Si1 N1 U1 116.44(11) . .
Si2 N1 U1 128.77(12) . .
N3 Si3 C7 113.81(12) . .
N3 Si3 C8 111.67(12) . .
C7 Si3 C8 106.01(14) . .
N3 Si3 C9 110.93(12) . .
C7 Si3 C9 105.14(13) . .
C8 Si3 C9 108.92(13) . .
N1 Si2 C4 112.79(12) . .
N1 Si2 C6 114.91(12) . .
C4 Si2 C6 104.12(14) . .
N1 Si2 C5 112.56(13) . .
C4 Si2 C5 106.75(14) . .
C6 Si2 C5 104.91(15) . .
N2 Si6 C17 112.78(14) . .
N2 Si6 C16 109.69(12) . .
C17 Si6 C16 106.15(15) . .
N2 Si6 C18 115.08(13) . .
C17 Si6 C18 108.82(17) . .
C16 Si6 C18 103.57(14) . .
N3 Si4 C11 111.29(13) . .
N3 Si4 C10 114.45(13) . .
C11 Si4 C10 107.01(15) . .
N3 Si4 C12 110.78(12) . .
C11 Si4 C12 107.56(14) . .
C10 Si4 C12 105.35(14) . .
N2 Si5 C13 110.87(13) . .
N2 Si5 C15 114.79(12) . .
C13 Si5 C15 108.18(15) . .
N2 Si5 C14 112.22(14) . .
C13 Si5 C14 106.99(17) . .
C15 Si5 C14 103.25(14) . .
N1 Si1 C3 110.91(13) . .
N1 Si1 C2 112.13(13) . .
C3 Si1 C2 108.17(15) . .
N1 Si1 C1 114.96(13) . .
C3 Si1 C1 103.42(15) . .
C2 Si1 C1 106.69(15) . .
O1 C19 C20 108.2(2) . .
O2 C20 C19 108.2(3) . .
O6 C29 C30 107.9(2) . .
O1 C30 C29 107.9(2) . .
O6 C28 C27 108.6(3) . .
O2 C21 C22 108.2(3) . .
O5 C27 C28 108.1(3) . .
O3 C22 C21 108.8(3) . .
O3 C23 C24 108.0(3) . .
O4 C25 C26 108.8(4) . .
O4 C24 C23 109.3(3) . .
O5 C26 C25 108.8(3) . .
Si4 N3 Si3 118.64(13) . .
Si4 N3 U1 117.95(11) . .
Si3 N3 U1 121.34(11) . .
C31B O7 C31B 179.998(2) 2_665 .
C31B O7 C31A 129.0(6) 2_665 .
C31B O7 C31A 51.0(6) . .
C31B O7 C31A 51.0(6) 2_665 2_665
C31B O7 C31A 129.0(6) . 2_665
C31A O7 C31A 179.996(2) . 2_665
C31A C32 C31B 47.7(6) . .
C31A C32 K1 132.2(7) . 1_545
C31B C32 K1 135.1(7) . 1_545
O7 C31A C32 130.0(8) . .
O7 C31B C32 131.3(9) . .

loop_
_geom_bond_atom_site_label_1
_geom_bond_atom_site_label_2
_geom_bond_distance
_geom_bond_site_symmetry_2
U1 N3 2.250(2) .
U1 N2 2.289(2) .
U1 N1 2.310(2) .
U1 Te2 3.0506(3) .
U1 Te1 3.1650(3) .
Te1 Te2 2.7456(4) .
Te1 K1 3.7635(7) .
Te2 K1 3.6344(7) .
K1 O1 2.742(2) .
K1 O5 2.825(2) .
K1 O3 2.838(2) .
K1 O4 2.840(2) .
K1 O2 2.855(2) .
K1 O6 2.880(2) .
K1 C32 3.457(9) 1_565
O6 C28 1.417(4) .
O6 C29 1.428(4) .
O1 C19 1.419(4) .
O1 C30 1.422(4) .
O2 C21 1.417(4) .
O2 C20 1.418(4) .
O3 C22 1.418(5) .
O3 C23 1.424(4) .
O5 C27 1.420(4) .
O5 C26 1.422(4) .
O4 C25 1.416(5) .
O4 C24 1.423(5) .
N2 Si6 1.734(2) .
N2 Si5 1.744(2) .
N1 Si1 1.746(2) .
N1 Si2 1.748(2) .
Si3 N3 1.746(2) .
Si3 C7 1.866(3) .
Si3 C8 1.878(3) .
Si3 C9 1.883(3) .
Si2 C4 1.876(3) .
Si2 C6 1.879(3) .
Si2 C5 1.883(3) .
Si6 C17 1.866(3) .
Si6 C16 1.876(3) .
Si6 C18 1.878(3) .
Si4 N3 1.737(2) .
Si4 C11 1.869(3) .
Si4 C10 1.869(3) .
Si4 C12 1.880(3) .
Si5 C13 1.870(3) .
Si5 C15 1.873(3) .
Si5 C14 1.885(3) .
Si1 C3 1.875(3) .
Si1 C2 1.877(3) .
Si1 C1 1.882(3) .
C19 C20 1.498(5) .
C29 C30 1.497(4) .
C28 C27 1.496(5) .
C21 C22 1.489(5) .
C23 C24 1.488(7) .
C25 C26 1.489(6) .
O7 C31B 1.341(8) 2_665
O7 C31B 1.341(8) .
O7 C31A 1.377(8) .
O7 C31A 1.377(7) 2_665
C32 C31A 1.436(8) .
C32 C31B 1.457(8) .
C32 K1 3.456(9) 1_545
